data_1564356
loop_
_publ_author_name
'Lai, Zhenzhen'
'Li, Aimin'
'Peng, Sangshan'
'Sessler, Jonathan L.'
'He, Qing'

_publ_section_title
;
 Trimacrocyclic hexasubstituted benzene linked by labile octahedral
 [X(CHCl3)6]-- clusters
;
_journal_name_full 'Chemical Science'
_journal_paper_doi 10.1039/D1SC03713G
_journal_year 2021
_chemical_formula_moiety '2(C66 H66 O18), 2(C1 H6 N3), 6(C H Br3), 0.552(Br1), 0.448(Cl)'
_chemical_formula_sum 'C140 H150 Br18.56 Cl0.44 N6 O36'
_chemical_formula_weight 3991.23
_space_group_crystal_system trigonal
_space_group_IT_number 148
_space_group_name_Hall '-R 3'
_space_group_name_H-M_alt 'R -3 :H'
_atom_sites_solution_hydrogens geom
_atom_sites_solution_primary dual
_audit_creation_date 2021-06-07
_audit_creation_method
;
Olex2 1.3
(compiled 2020.11.12 svn.r5f609507 for OlexSys, GUI svn.r6272)
;
_audit_update_record
;
2021-06-07 deposited with the CCDC.	2021-08-11 downloaded from the CCDC.
;
_cell_angle_alpha 90
_cell_angle_beta 90
_cell_angle_gamma 120
_cell_formula_units_Z 3
_cell_length_a 21.83560(10)
_cell_length_b 21.83560(10)
_cell_length_c 27.6959(2)
_cell_measurement_reflns_used 20718
_cell_measurement_temperature 100.0(4)
_cell_measurement_theta_max 75.6840
_cell_measurement_theta_min 2.8100
_cell_volume 11436.06(11)
_computing_cell_refinement 'CrysAlisPro 1.171.41.64a (Rigaku OD, 2020)'
_computing_data_collection 'CrysAlisPro 1.171.41.64a (Rigaku OD, 2020)'
_computing_data_reduction 'CrysAlisPro 1.171.41.64a (Rigaku OD, 2020)'
_computing_molecular_graphics 'Olex2 1.3 (Dolomanov et al., 2009)'
_computing_publication_material 'Olex2 1.3 (Dolomanov et al., 2009)'
_computing_structure_refinement 'SHELXL 2018/3 (Sheldrick, 2015)'
_computing_structure_solution 'SHELXT 2018/2 (Sheldrick, 2018)'
_diffrn_ambient_environment N~2~
_diffrn_ambient_temperature 100.0(4)
_diffrn_detector 'Hybrid Pixel Array Detector'
_diffrn_detector_area_resol_mean 10.0000
_diffrn_detector_type HyPix
_diffrn_measured_fraction_theta_full 0.998
_diffrn_measured_fraction_theta_max 0.988
_diffrn_measurement_details
;
List of Runs (angles in degrees, time in seconds):

  # Type    Start    End  Width  t~exp~   \w     \q     \k     \f   Frames
#--------------------------------------------------------------------------
  1  \w     87.00 113.00   0.50    0.10    --  111.82  61.00  30.00   52
  2  \w     83.00 173.00   0.50    0.10    --  111.82  62.00 112.00  180
  3  \w    137.00 163.00   0.50    0.10    --  111.82  61.00  30.00   52
  4  \w     95.00 165.00   0.50    0.10    --  111.82  61.00 -90.00  140
  5  \w    145.00 171.00   0.50    0.10    --  111.82  61.00-150.00   52
  6  \w     91.00 142.00   0.50    0.10    --  111.82  61.00-150.00  102
  7  \w     70.00  99.00   0.50    0.10    --  111.82 -94.00  30.00   58
  8  \w     50.00  85.00   0.50    0.10    --  111.82-163.00 112.00   70
  9  \w     37.00  79.00   0.50    0.10    --  111.82-103.00 162.00   84
 10  \w    106.00 138.00   0.50    0.10    --  111.82-163.00 112.00   64
 11  \w     83.00 119.00   0.50    0.10    --  111.82-142.00-172.00   72
 12  \w     51.00  97.00   0.50    0.10    --  111.82 -77.00  30.00   92
 13  \w     39.00  67.00   0.50    0.10    --  111.82 -61.00  60.00   56
 14  \w     38.00  67.00   0.50    0.10    --  111.82 -62.00 -25.00   58
 15  \w     38.00  63.00   0.50    0.10    --  111.82 -61.00  30.00   50
 16  \w     39.00  65.00   0.50    0.10    --  111.82 -61.00 -60.00   52
 17  \w     39.00  67.00   0.50    0.10    --  111.82 -61.00 -90.00   56
 18  \w     43.00  98.00   0.50    0.10    --  111.82 -77.00-120.00  110
 19  \w     39.00  68.00   0.50    0.10    --  111.82 -61.00-120.00   58
 20  \w     90.00 173.00   0.50    0.10    --  111.82 111.00   0.00  166
 21  \w    135.00 161.00   0.50    0.10    --  111.82 128.00  73.00   52
 22  \w     96.00 122.00   0.50    0.10    --  111.82 128.00  73.00   52
 23  \w    -29.00  15.00   0.50    0.05    --  -39.20  19.00-150.00   88
 24  \w    -26.00   8.00   0.50    0.10    --  -62.00  21.00 -92.00   68
 25  \w    -18.00   8.00   0.50    0.10    --  -62.00  15.00  90.00   52
 26  \w    -88.00  17.00   0.50    0.05    --  -39.20 -21.00 100.00  210
 27  \w   -123.00 -88.00   0.50    0.10    --  -62.00 -94.00 120.00   70
 28  \w   -125.00 -48.00   0.50    0.05    --  -39.20-179.00 120.00  154
 29  \w   -124.00 -50.00   0.50    0.05    --  -39.20-179.00   0.00  148
 30  \w   -138.00-107.00   0.50    0.10    --  -62.00-128.00  -1.00   62
;
_diffrn_measurement_device 'four-circle diffractometer'
_diffrn_measurement_device_type 'ROD, Synergy Custom DW system, HyPix'
_diffrn_measurement_method '\w scans'
_diffrn_orient_matrix_type 'CrysAlisPro convention (1999,Acta A55,543-557)'
_diffrn_orient_matrix_UB_11 -0.0656199000
_diffrn_orient_matrix_UB_12 -0.0227015000
_diffrn_orient_matrix_UB_13 0.0320250000
_diffrn_orient_matrix_UB_21 -0.0427638000
_diffrn_orient_matrix_UB_22 -0.0015968000
_diffrn_orient_matrix_UB_23 -0.0447011000
_diffrn_orient_matrix_UB_31 -0.0225089000
_diffrn_orient_matrix_UB_32 -0.0781950000
_diffrn_orient_matrix_UB_33 -0.0083705000
_diffrn_radiation_monochromator mirror
_diffrn_radiation_probe x-ray
_diffrn_radiation_type 'Cu K\a'
_diffrn_radiation_wavelength 1.54184
_diffrn_reflns_av_R_equivalents 0.0464
_diffrn_reflns_av_unetI/netI 0.0235
_diffrn_reflns_Laue_measured_fraction_full 0.998
_diffrn_reflns_Laue_measured_fraction_max 0.988
_diffrn_reflns_limit_h_max 27
_diffrn_reflns_limit_h_min -27
_diffrn_reflns_limit_k_max 23
_diffrn_reflns_limit_k_min -26
_diffrn_reflns_limit_l_max 34
_diffrn_reflns_limit_l_min -34
_diffrn_reflns_number 23902
_diffrn_reflns_point_group_measured_fraction_full 0.998
_diffrn_reflns_point_group_measured_fraction_max 0.988
_diffrn_reflns_theta_full 67.684
_diffrn_reflns_theta_max 75.860
_diffrn_reflns_theta_min 2.829
_diffrn_source 'Rotating-anode X-ray tube'
_diffrn_source_type 'Rigaku (Cu) X-ray Source'
_exptl_absorpt_coefficient_mu 6.464
_exptl_absorpt_correction_T_max 1.00000
_exptl_absorpt_correction_T_min 0.29326
_exptl_absorpt_correction_type multi-scan
_exptl_absorpt_process_details
;
CrysAlisPro 1.171.41.64a (Rigaku Oxford Diffraction, 2020)
Empirical absorption correction using spherical harmonics,
 implemented in SCALE3 ABSPACK scaling algorithm.
;
_exptl_crystal_colour 'clear colourless'
_exptl_crystal_colour_lustre clear
_exptl_crystal_colour_primary colourless
_exptl_crystal_density_diffrn 1.739
_exptl_crystal_description cube
_exptl_crystal_F_000 5931
_exptl_crystal_size_max 0.102
_exptl_crystal_size_mid 0.084
_exptl_crystal_size_min 0.065
_refine_diff_density_max 1.760
_refine_diff_density_min -1.727
_refine_diff_density_rms 0.172
_refine_ls_extinction_method none
_refine_ls_goodness_of_fit_ref 1.178
_refine_ls_hydrogen_treatment constr
_refine_ls_matrix_type full
_refine_ls_number_parameters 354
_refine_ls_number_reflns 5245
_refine_ls_number_restraints 33
_refine_ls_restrained_S_all 1.229
_refine_ls_R_factor_all 0.0851
_refine_ls_R_factor_gt 0.0848
_refine_ls_shift/su_max 0.001
_refine_ls_shift/su_mean 0.000
_refine_ls_structure_factor_coef Fsqd
_refine_ls_weighting_details 'w=1/[\s^2^(Fo^2^)+(0.0537P)^2^+440.2679P] where P=(Fo^2^+2Fc^2^)/3'
_refine_ls_weighting_scheme calc
_refine_ls_wR_factor_gt 0.1964
_refine_ls_wR_factor_ref 0.1965
_reflns_Friedel_coverage 0.000
_reflns_number_gt 5205
_reflns_number_total 5245
_reflns_threshold_expression 'I > 2\s(I)'
_cod_data_source_file d1sc03713g2.cif
_cod_data_source_block lzz-1-100k
_cod_original_cell_volume 11436.05(13)
_cod_original_sg_symbol_H-M 'R -3'
_cod_database_code 1564356
_shelx_shelxl_version_number 2018/3
_shelx_space_group_comment
;
The symmetry employed for this shelxl refinement is uniquely defined
by the following loop, which should always be used as a source of
symmetry information in preference to the above space-group names.
They are only intended as comments.
;
_shelx_estimated_absorpt_t_max 0.679
_shelx_estimated_absorpt_t_min 0.559
_reflns_odcompleteness_completeness 99.85
_reflns_odcompleteness_iscentric 1
_reflns_odcompleteness_theta 68.13
_olex2_refinement_description
;
1. Fixed Uiso
 At 1.2 times of:
  All C(H) groups, All C(H,H) groups, All C(H,H,H,H) groups, All N(H,H) groups
2. Restrained distances
 Br2-C24 \\sim Br2A-C24
 with sigma of 0.02
 Br4-C24 \\sim Br4A-C24
 with sigma of 0.02
 Br3-C24 \\sim Br3A-C24
 with sigma of 0.02
3. Uiso/Uaniso restraints and constraints
Uanis(O3A) \\sim Ueq: with sigma of 0.001 and sigma for terminal atoms of 0.002
Uanis(Br2A) \\sim Ueq, Uanis(Br3A) \\sim Ueq: with sigma of 0.0001 and sigma
for terminal atoms of 0.0002
Uanis(Br4A) \\sim Ueq, Uanis(Br4) \\sim Ueq: with sigma of 0.001 and sigma for
terminal atoms of 0.002
4. Rigid body (RIGU) restrains
 Br2A, Br3A
 with sigma for 1-2 distances of 0.001 and sigma for 1-3 distances of 0.002
5. Others
 Sof(H24A)=Sof(Br2A)=Sof(Br3A)=Sof(Br4A)=1-FVAR(1)
 Sof(H24)=Sof(Br2)=Sof(Br3)=Sof(Br4)=FVAR(1)
 Sof(H11C)=Sof(H11D)=Sof(C12A)=Sof(H12C)=Sof(H12D)=1-FVAR(2)
 Sof(H11A)=Sof(H11B)=Sof(C12)=Sof(H12A)=Sof(H12B)=FVAR(2)
 Sof(Cl1)=0.16667*(1-FVAR(4))
 Sof(Br1)=0.16667*FVAR(4)
 Sof(H10C)=Sof(H10D)=Sof(O00B)=1-FVAR(4)
 Sof(H10A)=Sof(H10B)=Sof(O3A)=FVAR(4)
6.a Ternary CH refined with riding coordinates:
 C24(H24), C24(H24A)
6.b Secondary CH2 refined with riding coordinates:
 C2(H2A,H2B), C9(H9A,H9B), C10(H10A,H10B), C10(H10C,H10D), C11(H11A,H11B),
 C11(H11C,H11D), C14(H14A,H14B), C21(H21A,H21B), C12(H12A,H12B), C12A(H12C,H12D)
6.c Aromatic/amide H refined with riding coordinates:
 C4(H4), C5(H5), C6(H6), C7(H7), C16(H16), C17(H17), C18(H18), C19(H19)
6.d X=CH2 refined with riding coordinates:
 N1(H1A,H1B)
;
_olex2_submission_special_instructions 'No special instructions were received'
_oxdiff_exptl_absorpt_empirical_details
;
Empirical correction (ABSPACK) includes:
- Absorption correction using spherical harmonics
- Frame scaling
;
_oxdiff_exptl_absorpt_empirical_full_max 2.272
_oxdiff_exptl_absorpt_empirical_full_min 0.371

loop_
_space_group_symop_operation_xyz
'x, y, z'
'-y, x-y, z'
'-x+y, -x, z'
'x+2/3, y+1/3, z+1/3'
'-y+2/3, x-y+1/3, z+1/3'
'-x+y+2/3, -x+1/3, z+1/3'
'x+1/3, y+2/3, z+2/3'
'-y+1/3, x-y+2/3, z+2/3'
'-x+y+1/3, -x+2/3, z+2/3'
'-x, -y, -z'
'y, -x+y, -z'
'x-y, x, -z'
'-x+2/3, -y+1/3, -z+1/3'
'y+2/3, -x+y+1/3, -z+1/3'
'x-y+2/3, x+1/3, -z+1/3'
'-x+1/3, -y+2/3, -z+2/3'
'y+1/3, -x+y+2/3, -z+2/3'
'x-y+1/3, x+2/3, -z+2/3'

loop_
_atom_site_label
_atom_site_type_symbol
_atom_site_fract_x
_atom_site_fract_y
_atom_site_fract_z
_atom_site_U_iso_or_equiv
_atom_site_adp_type
_atom_site_occupancy
_atom_site_site_symmetry_order
_atom_site_calc_flag
_atom_site_refinement_flags_posn
_atom_site_refinement_flags_adp
_atom_site_refinement_flags_occupancy
_atom_site_disorder_assembly
_atom_site_disorder_group
O1 O 0.3471(2) 0.51780(19) 0.20293(14) 0.0104(8) Uani 1 1 d . . . . .
O2 O 0.4328(2) 0.4736(2) 0.24064(15) 0.0144(8) Uani 1 1 d . . . . .
O4 O 0.4974(2) 0.8533(3) 0.40806(19) 0.0299(11) Uani 1 1 d . . . . .
O5 O 0.5358(2) 0.7512(2) 0.38250(16) 0.0223(10) Uani 1 1 d . . . . .
O6 O 0.49086(19) 0.6900(2) 0.30088(13) 0.0098(7) Uani 1 1 d . . . . .
N1 N 0.3811(5) 0.6459(5) 0.3801(3) 0.057(2) Uani 1 1 d . . . . .
H1A H 0.426245 0.677428 0.383344 0.069 Uiso 1 1 calc R U . . .
H1B H 0.367590 0.600616 0.378523 0.069 Uiso 1 1 calc R U . . .
C1 C 0.3340(3) 0.6030(3) 0.24913(19) 0.0092(10) Uani 1 1 d . . . . .
C2 C 0.3344(3) 0.5336(3) 0.25108(19) 0.0087(10) Uani 1 1 d . . . . .
H2A H 0.372066 0.537968 0.273130 0.010 Uiso 1 1 calc R U . . .
H2B H 0.288387 0.495310 0.263111 0.010 Uiso 1 1 calc R U . . .
C3 C 0.3310(3) 0.4483(3) 0.19607(19) 0.0088(10) Uani 1 1 d . . . . .
C4 C 0.2717(3) 0.4029(3) 0.16990(19) 0.0115(10) Uani 1 1 d . . . . .
H4 H 0.240159 0.418203 0.159248 0.014 Uiso 1 1 calc R U . . .
C5 C 0.2577(3) 0.3350(3) 0.1590(2) 0.0175(12) Uani 1 1 d . . . . .
H5 H 0.217054 0.304011 0.140656 0.021 Uiso 1 1 calc R U . . .
C6 C 0.3037(4) 0.3128(3) 0.1751(2) 0.0200(13) Uani 1 1 d . . . . .
H6 H 0.294627 0.266611 0.167345 0.024 Uiso 1 1 calc R U . . .
C7 C 0.3632(3) 0.3577(3) 0.2025(2) 0.0165(12) Uani 1 1 d . . . . .
H7 H 0.394371 0.342152 0.213465 0.020 Uiso 1 1 calc R U . . .
C8 C 0.3766(3) 0.4257(3) 0.2137(2) 0.0107(10) Uani 1 1 d . . . . .
C9 C 0.4670(3) 0.4472(3) 0.2715(2) 0.0171(12) Uani 1 1 d . . . . .
H9A H 0.502575 0.441275 0.253164 0.021 Uiso 1 1 calc R U . . .
H9B H 0.431842 0.400691 0.285082 0.021 Uiso 1 1 calc R U . . .
C10 C 0.5020(3) 0.5002(3) 0.3114(2) 0.0169(12) Uani 1 1 d . . . . .
H10A H 0.523788 0.482430 0.334752 0.020 Uiso 0.37(6) 1 calc R U P A 1
H10B H 0.539930 0.545264 0.297777 0.020 Uiso 0.37(6) 1 calc R U P A 1
H10C H 0.538877 0.493426 0.327179 0.020 Uiso 0.63(6) 1 calc R U P A 2
H10D H 0.524513 0.548920 0.298336 0.020 Uiso 0.63(6) 1 calc R U P A 2
C11 C 0.4741(3) 0.5436(4) 0.3809(3) 0.0248(14) Uani 1 1 d . . . . .
H11A H 0.492880 0.595006 0.377192 0.030 Uiso 0.58(2) 1 calc R U P A 1
H11B H 0.513964 0.537218 0.391355 0.030 Uiso 0.58(2) 1 calc R U P A 1
H11C H 0.513990 0.586047 0.366073 0.030 Uiso 0.42(2) 1 calc R U P A 2
H11D H 0.493959 0.528769 0.407659 0.030 Uiso 0.42(2) 1 calc R U P A 2
C13 C 0.5053(5) 0.8095(4) 0.4417(3) 0.038(2) Uani 1 1 d . . . . .
C14 C 0.5609(4) 0.7932(4) 0.4250(2) 0.0269(16) Uani 1 1 d . . . . .
H14A H 0.605428 0.837659 0.418030 0.032 Uiso 1 1 calc R U . . .
H14B H 0.570440 0.767291 0.450490 0.032 Uiso 1 1 calc R U . . .
C15 C 0.5839(3) 0.7402(3) 0.3569(2) 0.0121(11) Uani 1 1 d . . . . .
C16 C 0.6501(3) 0.7574(3) 0.3721(2) 0.0161(12) Uani 1 1 d . . . . .
H16 H 0.666728 0.779367 0.402670 0.019 Uiso 1 1 calc R U . . .
C17 C 0.6934(3) 0.7428(3) 0.3429(2) 0.0168(12) Uani 1 1 d . . . . .
H17 H 0.739425 0.754798 0.353618 0.020 Uiso 1 1 calc R U . . .
C18 C 0.6696(3) 0.7111(3) 0.2990(2) 0.0175(12) Uani 1 1 d . . . . .
H18 H 0.699251 0.701138 0.279379 0.021 Uiso 1 1 calc R U . . .
C19 C 0.6023(3) 0.6934(3) 0.2827(2) 0.0111(10) Uani 1 1 d . . . . .
H19 H 0.586436 0.672015 0.251890 0.013 Uiso 1 1 calc R U . . .
C20 C 0.5586(3) 0.7072(3) 0.31161(19) 0.0073(10) Uani 1 1 d . . . . .
C21 C 0.4673(3) 0.6685(3) 0.25175(18) 0.0071(10) Uani 1 1 d . . . . .
H21A H 0.460897 0.621051 0.245123 0.009 Uiso 1 1 calc R U . . .
H21B H 0.501808 0.702644 0.228422 0.009 Uiso 1 1 calc R U . . .
C22 C 0.3975(3) 0.6672(3) 0.24855(18) 0.0062(9) Uani 1 1 d . . . . .
C23 C 0.333333 0.666667 0.3777(6) 0.046(4) Uani 1 3 d S T P . .
C24 C 0.5618(3) 0.3718(3) 0.4110(2) 0.0207(13) Uani 1 1 d D . . . .
H24 H 0.576973 0.346498 0.388084 0.025 Uiso 0.830(3) 1 calc R U P B 1
H24A H 0.602991 0.378707 0.391050 0.025 Uiso 0.170(3) 1 calc R U P B 2
Br1 Br 0.666667 0.333333 0.333333 0.033(6) Uani 0.55(3) 6 d S T P C 1
Br2 Br 0.46848(4) 0.35174(5) 0.39161(3) 0.0270(3) Uani 0.830(3) 1 d D . P B 1
Br3 Br 0.55802(6) 0.33424(7) 0.47455(5) 0.0393(3) Uani 0.830(3) 1 d D . P B 1
Br4 Br 0.62928(5) 0.46969(5) 0.40700(4) 0.0396(3) Uani 0.830(3) 1 d D U P B 1
O3A O 0.4518(9) 0.5120(18) 0.3351(8) 0.016(4) Uani 0.37(6) 1 d . U P A 1
C12 C 0.4834(6) 0.9017(6) 0.4226(4) 0.022(3) Uani 0.58(2) 1 d . . P A 1
H12A H 0.526625 0.941438 0.436759 0.027 Uiso 0.58(2) 1 calc R U P A 1
H12B H 0.446968 0.881647 0.448186 0.027 Uiso 0.58(2) 1 calc R U P A 1
Br2A Br 0.4836(4) 0.3355(4) 0.3678(3) 0.0561(17) Uani 0.170(3) 1 d D U P B 2
Br3A Br 0.5499(3) 0.3062(4) 0.4568(2) 0.0428(15) Uani 0.170(3) 1 d D U P B 2
Br4A Br 0.5870(3) 0.4663(3) 0.43452(19) 0.0386(15) Uani 0.170(3) 1 d D U P B 2
Cl1 Cl 0.666667 0.333333 0.333333 0.005(8) Uani 0.45(3) 6 d S T P C 2
O00B O 0.4472(4) 0.4888(12) 0.3457(6) 0.018(4) Uani 0.63(6) 1 d . . P A 2
C12A C 0.4352(8) 0.8615(9) 0.4021(6) 0.026(5) Uani 0.42(2) 1 d . . P A 2
H12C H 0.400403 0.823704 0.380777 0.031 Uiso 0.42(2) 1 calc R U P A 2
H12D H 0.412639 0.857361 0.433812 0.031 Uiso 0.42(2) 1 calc R U P A 2

loop_
_atom_site_aniso_label
_atom_site_aniso_U_11
_atom_site_aniso_U_22
_atom_site_aniso_U_33
_atom_site_aniso_U_23
_atom_site_aniso_U_13
_atom_site_aniso_U_12
O1 0.0156(19) 0.0059(17) 0.0133(19) 0.0025(14) 0.0013(15) 0.0082(15)
O2 0.0144(19) 0.0090(18) 0.023(2) 0.0022(16) -0.0048(16) 0.0079(16)
O4 0.017(2) 0.034(3) 0.039(3) 0.019(2) 0.005(2) 0.013(2)
O5 0.014(2) 0.023(2) 0.021(2) -0.0084(18) 0.0075(17) 0.0033(18)
O6 0.0054(17) 0.0136(18) 0.0081(18) -0.0037(14) -0.0020(14) 0.0031(14)
N1 0.049(5) 0.052(5) 0.073(6) 0.001(4) 0.008(4) 0.026(4)
C1 0.010(2) 0.007(2) 0.013(3) -0.0019(19) -0.002(2) 0.007(2)
C2 0.008(2) 0.005(2) 0.014(3) 0.0014(19) 0.0006(19) 0.0044(19)
C3 0.015(3) 0.005(2) 0.007(2) 0.0027(18) 0.0028(19) 0.005(2)
C4 0.015(3) 0.013(3) 0.007(2) 0.002(2) 0.002(2) 0.008(2)
C5 0.024(3) 0.016(3) 0.007(3) -0.001(2) 0.000(2) 0.006(2)
C6 0.030(3) 0.009(3) 0.024(3) -0.002(2) 0.004(3) 0.012(3)
C7 0.022(3) 0.012(3) 0.022(3) 0.000(2) 0.003(2) 0.014(2)
C8 0.012(3) 0.004(2) 0.015(3) 0.0004(19) 0.002(2) 0.003(2)
C9 0.014(3) 0.017(3) 0.023(3) 0.006(2) 0.000(2) 0.010(2)
C10 0.006(2) 0.017(3) 0.025(3) 0.008(2) 0.002(2) 0.004(2)
C11 0.017(3) 0.025(3) 0.027(3) -0.006(3) 0.000(3) 0.006(3)
C13 0.074(6) 0.041(4) 0.021(3) 0.006(3) 0.014(4) 0.045(5)
C14 0.058(5) 0.027(3) 0.008(3) -0.006(2) -0.008(3) 0.030(4)
C15 0.010(2) 0.009(2) 0.011(3) 0.000(2) 0.001(2) 0.000(2)
C16 0.021(3) 0.011(3) 0.011(3) -0.003(2) -0.011(2) 0.004(2)
C17 0.013(3) 0.018(3) 0.022(3) -0.001(2) -0.010(2) 0.010(2)
C18 0.012(3) 0.018(3) 0.026(3) -0.004(2) -0.003(2) 0.010(2)
C19 0.010(2) 0.011(2) 0.013(3) -0.003(2) -0.002(2) 0.006(2)
C20 0.005(2) 0.005(2) 0.010(2) 0.0015(18) -0.0014(19) 0.0009(18)
C21 0.006(2) 0.012(2) 0.008(2) -0.0080(19) -0.0036(18) 0.007(2)
C22 0.004(2) 0.007(2) 0.009(2) -0.0028(18) -0.0027(18) 0.0036(19)
C23 0.046(5) 0.046(5) 0.045(9) 0.000 0.000 0.023(3)
C24 0.020(3) 0.010(3) 0.024(3) 0.002(2) -0.002(2) 0.002(2)
Br1 0.033(6) 0.033(6) 0.033(10) 0.000 0.000 0.017(3)
Br2 0.0189(4) 0.0242(4) 0.0256(5) 0.0064(3) 0.0022(3) 0.0016(3)
Br3 0.0461(6) 0.0398(6) 0.0346(6) 0.0216(5) 0.0043(5) 0.0234(5)
Br4 0.0323(5) 0.0160(4) 0.0533(6) 0.0082(4) -0.0146(5) -0.0009(4)
O3A 0.016(4) 0.016(5) 0.016(4) -0.0002(10) 0.0001(10) 0.008(2)
C12 0.028(7) 0.022(6) 0.020(6) -0.002(4) 0.002(5) 0.014(5)
Br2A 0.0561(17) 0.0560(17) 0.0561(18) 0.0000(2) -0.0002(2) 0.0280(9)
Br3A 0.0428(16) 0.0428(16) 0.0428(16) 0.0002(2) -0.0001(2) 0.0214(8)
Br4A 0.047(2) 0.0338(19) 0.040(2) -0.0070(14) -0.0148(15) 0.0233(15)
Cl1 0.002(8) 0.002(8) 0.010(16) 0.000 0.000 0.001(4)
O00B 0.009(4) 0.016(7) 0.023(5) -0.004(5) 0.003(3) 0.002(3)
C12A 0.014(8) 0.036(10) 0.025(8) 0.010(7) -0.003(6) 0.009(7)

loop_
_atom_type_symbol
_atom_type_description
_atom_type_scat_dispersion_real
_atom_type_scat_dispersion_imag
_atom_type_scat_source
C C 0.0181 0.0091 'International Tables Vol C Tables 4.2.6.8 and 6.1.1.4'
H H 0.0000 0.0000 'International Tables Vol C Tables 4.2.6.8 and 6.1.1.4'
Br Br -0.6763 1.2805 'International Tables Vol C Tables 4.2.6.8 and 6.1.1.4'
Cl Cl 0.3639 0.7018 'International Tables Vol C Tables 4.2.6.8 and 6.1.1.4'
N N 0.0311 0.0180 'International Tables Vol C Tables 4.2.6.8 and 6.1.1.4'
O O 0.0492 0.0322 'International Tables Vol C Tables 4.2.6.8 and 6.1.1.4'

loop_
_geom_angle_atom_site_label_1
_geom_angle_atom_site_label_2
_geom_angle_atom_site_label_3
_geom_angle
_geom_angle_site_symmetry_1
_geom_angle_site_symmetry_3
_geom_angle_publ_flag
C3 O1 C2 114.5(4) . . ?
C8 O2 C9 117.8(4) . . ?
C13 O4 C12A 126.5(8) . . ?
C12 O4 C13 120.4(7) . . ?
C15 O5 C14 117.1(5) . . ?
C20 O6 C21 117.0(4) . . ?
H1A N1 H1B 120.0 . . ?
C23 N1 H1A 120.0 . . ?
C23 N1 H1B 120.0 . . ?
C22 C1 C2 119.9(5) 3_565 . ?
C22 C1 C2 120.3(5) . . ?
C22 C1 C22 119.8(5) . 3_565 ?
O1 C2 C1 107.7(4) . . ?
O1 C2 H2A 110.2 . . ?
O1 C2 H2B 110.2 . . ?
C1 C2 H2A 110.2 . . ?
C1 C2 H2B 110.2 . . ?
H2A C2 H2B 108.5 . . ?
O1 C3 C8 120.1(5) . . ?
C4 C3 O1 119.4(5) . . ?
C4 C3 C8 120.5(5) . . ?
C3 C4 H4 119.7 . . ?
C3 C4 C5 120.5(5) . . ?
C5 C4 H4 119.7 . . ?
C4 C5 H5 120.3 . . ?
C6 C5 C4 119.4(6) . . ?
C6 C5 H5 120.3 . . ?
C5 C6 H6 119.7 . . ?
C5 C6 C7 120.7(5) . . ?
C7 C6 H6 119.7 . . ?
C6 C7 H7 120.2 . . ?
C8 C7 C6 119.6(5) . . ?
C8 C7 H7 120.2 . . ?
O2 C8 C3 116.4(5) . . ?
O2 C8 C7 124.4(5) . . ?
C7 C8 C3 119.2(5) . . ?
O2 C9 H9A 110.3 . . ?
O2 C9 H9B 110.3 . . ?
O2 C9 C10 107.2(5) . . ?
H9A C9 H9B 108.5 . . ?
C10 C9 H9A 110.3 . . ?
C10 C9 H9B 110.3 . . ?
C9 C10 H10A 109.7 . . ?
C9 C10 H10B 109.7 . . ?
C9 C10 H10C 110.4 . . ?
C9 C10 H10D 110.4 . . ?
H10A C10 H10B 108.2 . . ?
H10C C10 H10D 108.6 . . ?
O3A C10 C9 109.9(8) . . ?
O3A C10 H10A 109.7 . . ?
O3A C10 H10B 109.7 . . ?
O00B C10 C9 106.9(5) . . ?
O00B C10 H10C 110.4 . . ?
O00B C10 H10D 110.4 . . ?
H11A C11 H11B 107.2 . . ?
H11C C11 H11D 107.1 . . ?
O3A C11 H11A 107.9 . . ?
O3A C11 H11B 107.9 . . ?
O3A C11 C12 117.8(12) . 3_565 ?
O3A C11 C12A 112.9(11) . 3_565 ?
C12 C11 H11A 107.9 3_565 . ?
C12 C11 H11B 107.9 3_565 . ?
O00B C11 H11C 107.6 . . ?
O00B C11 H11D 107.6 . . ?
O00B C11 C12 105.8(9) . 3_565 ?
O00B C11 C12A 118.8(9) . 3_565 ?
C12A C11 H11C 107.6 3_565 . ?
C12A C11 H11D 107.6 3_565 . ?
C12A C11 C12 43.7(8) 3_565 3_565 ?
O4 C13 C14 110.2(6) . . ?
O5 C14 C13 108.2(6) . . ?
O5 C14 H14A 110.1 . . ?
O5 C14 H14B 110.0 . . ?
C13 C14 H14A 110.0 . . ?
C13 C14 H14B 110.0 . . ?
H14A C14 H14B 108.4 . . ?
O5 C15 C20 114.0(5) . . ?
C16 C15 O5 125.8(5) . . ?
C16 C15 C20 120.2(5) . . ?
C15 C16 H16 119.9 . . ?
C15 C16 C17 120.2(5) . . ?
C17 C16 H16 119.9 . . ?
C16 C17 H17 120.0 . . ?
C18 C17 C16 120.1(5) . . ?
C18 C17 H17 120.0 . . ?
C17 C18 H18 119.7 . . ?
C17 C18 C19 120.7(6) . . ?
C19 C18 H18 119.7 . . ?
C18 C19 H19 120.2 . . ?
C20 C19 C18 119.7(5) . . ?
C20 C19 H19 120.2 . . ?
O6 C20 C15 115.2(5) . . ?
O6 C20 C19 125.6(5) . . ?
C19 C20 C15 119.2(5) . . ?
O6 C21 H21A 110.8 . . ?
O6 C21 H21B 110.8 . . ?
O6 C21 C22 104.6(4) . . ?
H21A C21 H21B 108.9 . . ?
C22 C21 H21A 110.8 . . ?
C22 C21 H21B 110.8 . . ?
C1 C22 C1 120.2(5) . 2_665 ?
C1 C22 C21 119.3(4) 2_665 . ?
C1 C22 C21 120.3(4) . . ?
N1 C23 N1 119.74(15) 2_665 3_565 ?
N1 C23 N1 119.74(16) 2_665 . ?
N1 C23 N1 119.74(15) 3_565 . ?
Br2 C24 H24 107.5 . . ?
Br3 C24 H24 107.5 . . ?
Br3 C24 Br2 109.9(3) . . ?
Br4 C24 H24 107.5 . . ?
Br4 C24 Br2 112.0(3) . . ?
Br4 C24 Br3 112.2(3) . . ?
Br2A C24 H24A 105.5 . . ?
Br2A C24 Br4A 111.6(4) . . ?
Br3A C24 H24A 105.5 . . ?
Br3A C24 Br2A 111.2(4) . . ?
Br3A C24 Br4A 116.6(4) . . ?
Br4A C24 H24A 105.5 . . ?
C10 O3A C11 113.6(12) . . ?
O4 C12 C11 112.9(8) . 2_665 ?
O4 C12 H12A 109.0 . . ?
O4 C12 H12B 109.0 . . ?
C11 C12 H12A 109.0 2_665 . ?
C11 C12 H12B 109.0 2_665 . ?
H12A C12 H12B 107.8 . . ?
C11 O00B C10 110.3(9) . . ?
O4 C12A H12C 109.7 . . ?
O4 C12A H12D 109.7 . . ?
C11 C12A O4 109.7(11) 2_665 . ?
C11 C12A H12C 109.7 2_665 . ?
C11 C12A H12D 109.7 2_665 . ?
H12C C12A H12D 108.2 . . ?

loop_
_geom_bond_atom_site_label_1
_geom_bond_atom_site_label_2
_geom_bond_distance
_geom_bond_site_symmetry_2
_geom_bond_publ_flag
O1 C2 1.439(6) . ?
O1 C3 1.389(6) . ?
O2 C8 1.368(7) . ?
O2 C9 1.433(7) . ?
O4 C13 1.407(9) . ?
O4 C12 1.301(12) . ?
O4 C12A 1.466(16) . ?
O5 C14 1.424(7) . ?
O5 C15 1.381(7) . ?
O6 C20 1.365(6) . ?
O6 C21 1.448(6) . ?
N1 H1A 0.8800 . ?
N1 H1B 0.8800 . ?
N1 C23 1.332(9) . ?
C1 C2 1.519(7) . ?
C1 C22 1.400(7) 3_565 ?
C1 C22 1.395(7) . ?
C2 H2A 0.9900 . ?
C2 H2B 0.9900 . ?
C3 C4 1.379(8) . ?
C3 C8 1.402(7) . ?
C4 H4 0.9500 . ?
C4 C5 1.390(8) . ?
C5 H5 0.9500 . ?
C5 C6 1.389(9) . ?
C6 H6 0.9500 . ?
C6 C7 1.398(9) . ?
C7 H7 0.9500 . ?
C7 C8 1.396(7) . ?
C9 H9A 0.9900 . ?
C9 H9B 0.9900 . ?
C9 C10 1.503(9) . ?
C10 H10A 0.9900 . ?
C10 H10B 0.9900 . ?
C10 H10C 0.9900 . ?
C10 H10D 0.9900 . ?
C10 O3A 1.407(16) . ?
C10 O00B 1.449(11) . ?
C11 H11A 0.9900 . ?
C11 H11B 0.9900 . ?
C11 H11C 0.9900 . ?
C11 H11D 0.9900 . ?
C11 O3A 1.410(17) . ?
C11 C12 1.563(13) 3_565 ?
C11 O00B 1.423(11) . ?
C11 C12A 1.460(18) 3_565 ?
C13 C14 1.499(11) . ?
C14 H14A 0.9900 . ?
C14 H14B 0.9900 . ?
C15 C16 1.366(8) . ?
C15 C20 1.415(7) . ?
C16 H16 0.9500 . ?
C16 C17 1.398(9) . ?
C17 H17 0.9500 . ?
C17 C18 1.367(9) . ?
C18 H18 0.9500 . ?
C18 C19 1.395(8) . ?
C19 H19 0.9500 . ?
C19 C20 1.390(7) . ?
C21 H21A 0.9900 . ?
C21 H21B 0.9900 . ?
C21 C22 1.513(6) . ?
C24 H24 1.0000 . ?
C24 H24A 1.0000 . ?
C24 Br2 1.935(7) . ?
C24 Br3 1.926(6) . ?
C24 Br4 1.898(6) . ?
C24 Br2A 1.903(9) . ?
C24 Br3A 1.833(9) . ?
C24 Br4A 1.963(8) . ?
C12 H12A 0.9900 . ?
C12 H12B 0.9900 . ?
C12A H12C 0.9900 . ?
C12A H12D 0.9900 . ?

loop_
_geom_torsion_atom_site_label_1
_geom_torsion_atom_site_label_2
_geom_torsion_atom_site_label_3
_geom_torsion_atom_site_label_4
_geom_torsion
_geom_torsion_site_symmetry_1
_geom_torsion_site_symmetry_2
_geom_torsion_site_symmetry_3
_geom_torsion_site_symmetry_4
_geom_torsion_publ_flag
O1 C3 C4 C5 174.4(5) . . . . ?
O1 C3 C8 O2 5.1(7) . . . . ?
O1 C3 C8 C7 -173.9(5) . . . . ?
O2 C9 C10 O3A 55.8(17) . . . . ?
O2 C9 C10 O00B 78.9(13) . . . . ?
O4 C13 C14 O5 -66.5(8) . . . . ?
O5 C15 C16 C17 179.3(5) . . . . ?
O5 C15 C20 O6 -1.6(7) . . . . ?
O5 C15 C20 C19 -179.9(5) . . . . ?
O6 C21 C22 C1 70.6(6) . . . 2_665 ?
O6 C21 C22 C1 -104.0(5) . . . . ?
C2 O1 C3 C4 107.0(5) . . . . ?
C2 O1 C3 C8 -75.9(6) . . . . ?
C2 C1 C22 C1 -176.9(3) . . . 2_665 ?
C2 C1 C22 C21 -2.3(8) . . . . ?
C3 O1 C2 C1 -164.1(4) . . . . ?
C3 C4 C5 C6 0.6(8) . . . . ?
C4 C3 C8 O2 -177.9(5) . . . . ?
C4 C3 C8 C7 3.1(8) . . . . ?
C4 C5 C6 C7 0.7(9) . . . . ?
C5 C6 C7 C8 -0.2(9) . . . . ?
C6 C7 C8 O2 179.4(5) . . . . ?
C6 C7 C8 C3 -1.7(9) . . . . ?
C8 O2 C9 C10 -155.4(5) . . . . ?
C8 C3 C4 C5 -2.6(8) . . . . ?
C9 O2 C8 C3 160.6(5) . . . . ?
C9 O2 C8 C7 -20.5(8) . . . . ?
C9 C10 O3A C11 162.1(19) . . . . ?
C9 C10 O00B C11 -171.5(13) . . . . ?
C13 O4 C12 C11 -164.3(7) . . . 2_665 ?
C13 O4 C12A C11 154.6(8) . . . 2_665 ?
C14 O5 C15 C16 9.9(9) . . . . ?
C14 O5 C15 C20 -171.0(5) . . . . ?
C15 O5 C14 C13 169.6(5) . . . . ?
C15 C16 C17 C18 0.0(9) . . . . ?
C16 C15 C20 O6 177.6(5) . . . . ?
C16 C15 C20 C19 -0.7(8) . . . . ?
C16 C17 C18 C19 0.3(9) . . . . ?
C17 C18 C19 C20 -0.8(9) . . . . ?
C18 C19 C20 O6 -177.2(5) . . . . ?
C18 C19 C20 C15 1.0(8) . . . . ?
C20 O6 C21 C22 -169.2(4) . . . . ?
C20 C15 C16 C17 0.2(8) . . . . ?
C21 O6 C20 C15 168.9(4) . . . . ?
C21 O6 C20 C19 -12.9(7) . . . . ?
C22 C1 C2 O1 100.4(5) 3_565 . . . ?
C22 C1 C2 O1 -80.5(6) . . . . ?
C22 C1 C22 C1 2.3(10) 3_565 . . 2_665 ?
C22 C1 C22 C21 176.9(3) 3_565 . . . ?
C12 O4 C13 C14 -144.7(8) . . . . ?
C12 C11 O3A C10 -140.0(18) 3_565 . . . ?
C12A O4 C13 C14 157.8(11) . . . . ?
C12A C11 O00B C10 148.6(13) 3_565 . . . ?
